data_7008871
loop_
_publ_author_name
'Weisheit, Thomas'
'Escudero, Daniel'
'Petzold, Holm'
'G\"orls, Helmar'
'Gonz\'alez, Leticia'
'Weigand, Wolfgang'

_publ_section_title
;
 Photochemical behavior of (diphosphine)(\h(2)-tolane)Pt(0) complexes.
 Part A: Experimental considerations in solution and in the solid state.
;
_journal_issue 40
_journal_name_full 'Dalton transactions (Cambridge, England : 2003)'
_journal_page_first 9493
_journal_page_last 9504
_journal_paper_doi 10.1039/b925562a
_journal_volume 39
_journal_year 2010
_chemical_formula_moiety 'C50 H40 P2 Pt, C6 H6'
_chemical_formula_sum 'C56 H46 P2 Pt'
_chemical_formula_weight 975.96
_chemical_name_systematic
;
?
;
_space_group_IT_number 2
_symmetry_cell_setting triclinic
_symmetry_space_group_name_Hall '-P 1'
_symmetry_space_group_name_H-M 'P -1'
_atom_sites_solution_hydrogens geom
_atom_sites_solution_primary direct
_atom_sites_solution_secondary difmap
_audit_creation_method SHELXL-97
_cell_angle_alpha 102.484(2)
_cell_angle_beta 107.407(3)
_cell_angle_gamma 95.895(3)
_cell_formula_units_Z 2
_cell_length_a 11.8366(5)
_cell_length_b 12.6126(5)
_cell_length_c 15.7836(9)
_cell_measurement_reflns_used 15004
_cell_measurement_temperature 183(2)
_cell_measurement_theta_max 27.44
_cell_measurement_theta_min 2.56
_cell_volume 2159.55(18)
_computing_cell_refinement DENZO
_computing_data_collection COLLECT
_computing_data_reduction DENZO
_computing_molecular_graphics SHELXTL/PC
_computing_publication_material SHELXL-97
_computing_structure_refinement 'SHELXL-97 (Sheldrick, 1997)'
_computing_structure_solution 'SHELXS-97 (Sheldrick, 1990)'
_diffrn_ambient_temperature 183(2)
_diffrn_measured_fraction_theta_full 0.987
_diffrn_measured_fraction_theta_max 0.987
_diffrn_measurement_device_type KappaCCD
_diffrn_measurement_method 'phi- + omega-scan'
_diffrn_radiation_monochromator graphite
_diffrn_radiation_source 'fine-focus sealed tube'
_diffrn_radiation_type MoK\a
_diffrn_radiation_wavelength 0.71073
_diffrn_reflns_av_R_equivalents 0.0365
_diffrn_reflns_av_sigmaI/netI 0.0791
_diffrn_reflns_limit_h_max 15
_diffrn_reflns_limit_h_min -15
_diffrn_reflns_limit_k_max 16
_diffrn_reflns_limit_k_min -15
_diffrn_reflns_limit_l_max 20
_diffrn_reflns_limit_l_min -19
_diffrn_reflns_number 15004
_diffrn_reflns_theta_full 27.44
_diffrn_reflns_theta_max 27.44
_diffrn_reflns_theta_min 2.56
_exptl_absorpt_coefficient_mu 3.361
_exptl_absorpt_correction_type none
_exptl_crystal_colour colourless
_exptl_crystal_density_diffrn 1.501
_exptl_crystal_density_method 'not measured'
_exptl_crystal_description prism
_exptl_crystal_F_000 980
_exptl_crystal_size_max 0.05
_exptl_crystal_size_mid 0.05
_exptl_crystal_size_min 0.04
_refine_diff_density_max 1.530
_refine_diff_density_min -1.432
_refine_diff_density_rms 0.127
_refine_ls_extinction_method none
_refine_ls_goodness_of_fit_ref 1.023
_refine_ls_hydrogen_treatment constr
_refine_ls_matrix_type full
_refine_ls_number_parameters 534
_refine_ls_number_reflns 9765
_refine_ls_number_restraints 0
_refine_ls_restrained_S_all 1.023
_refine_ls_R_factor_all 0.0769
_refine_ls_R_factor_gt 0.0469
_refine_ls_shift/su_max 0.001
_refine_ls_shift/su_mean 0.000
_refine_ls_structure_factor_coef Fsqd
_refine_ls_weighting_details 'calc w=1/[\s^2^(Fo^2^)+(0.0528P)^2^+0.3684P] where P=(Fo^2^+2Fc^2^)/3'
_refine_ls_weighting_scheme calc
_refine_ls_wR_factor_gt 0.0975
_refine_ls_wR_factor_ref 0.1090
_reflns_number_gt 7358
_reflns_number_total 9765
_reflns_threshold_expression >2sigma(I)
_cod_data_source_file B925562A.TXT
_cod_data_source_block FO3730
_cod_depositor_comments
;
The following automatic conversions were performed:
'_exptl_absorpt_correction_type' value 'NONE' changed to 'none' according
to '/home/saulius/struct/CIF-dictionaries/cif_core.dic' dictionary named
'cif_core.dic' version 2.4.1 from 2010-06-29.

Automatic conversion script
Id: cif_fix_enum 1527 2010-12-29 10:47:43Z saulius 
;
_cod_database_code 7008871

loop_
_symmetry_equiv_pos_as_xyz
'x, y, z'
'-x, -y, -z'

loop_
_atom_site_label
_atom_site_type_symbol
_atom_site_fract_x
_atom_site_fract_y
_atom_site_fract_z
_atom_site_U_iso_or_equiv
_atom_site_adp_type
_atom_site_occupancy
_atom_site_symmetry_multiplicity
_atom_site_calc_flag
_atom_site_refinement_flags
_atom_site_disorder_assembly
_atom_site_disorder_group
Pt1 Pt 0.926132(17) 1.340653(16) 0.228686(16) 0.03507(8) Uani 1 1 d . . .
P1 P 0.81771(12) 1.47739(11) 0.22342(10) 0.0357(3) Uani 1 1 d . . .
P2 P 0.75588(12) 1.22115(11) 0.14017(10) 0.0346(3) Uani 1 1 d . . .
C1 C 1.0790(5) 1.2772(4) 0.2736(4) 0.0411(13) Uani 1 1 d . . .
C2 C 1.1056(5) 1.3830(5) 0.3054(4) 0.0398(13) Uani 1 1 d . . .
C3 C 1.1934(5) 1.4803(5) 0.3620(4) 0.0439(14) Uani 1 1 d . . .
C4 C 1.1857(6) 1.5805(5) 0.3363(6) 0.065(2) Uani 1 1 d . . .
H4A H 1.1272 1.5801 0.2798 0.078 Uiso 1 1 calc R . .
C5 C 1.2591(7) 1.6783(6) 0.3896(7) 0.078(3) Uani 1 1 d . . .
H5A H 1.2475 1.7449 0.3721 0.093 Uiso 1 1 calc R . .
C6 C 1.3463(7) 1.6793(6) 0.4655(7) 0.084(3) Uani 1 1 d . . .
H6A H 1.3973 1.7473 0.5019 0.101 Uiso 1 1 calc R . .
C7 C 1.3646(7) 1.5851(7) 0.4925(6) 0.075(2) Uani 1 1 d . . .
H7A H 1.4286 1.5882 0.5469 0.090 Uiso 1 1 calc R . .
C8 C 1.2890(6) 1.4827(6) 0.4403(5) 0.0648(19) Uani 1 1 d . . .
C9 C 1.1172(5) 1.1696(4) 0.2659(4) 0.0383(13) Uani 1 1 d . . .
C10 C 1.1542(5) 1.1267(5) 0.3420(5) 0.0468(14) Uani 1 1 d . . .
H10A H 1.1542 1.1682 0.3999 0.056 Uiso 1 1 calc R . .
C11 C 1.1906(6) 1.0263(5) 0.3358(5) 0.0585(17) Uani 1 1 d . . .
H11A H 1.2173 1.0000 0.3892 0.070 Uiso 1 1 calc R . .
C12 C 1.1882(6) 0.9644(5) 0.2523(6) 0.065(2) Uani 1 1 d . . .
H12A H 1.2136 0.8949 0.2475 0.078 Uiso 1 1 calc R . .
C13 C 1.1486(5) 1.0034(5) 0.1747(5) 0.0513(16) Uani 1 1 d . . .
H13A H 1.1460 0.9594 0.1169 0.062 Uiso 1 1 calc R . .
C14 C 1.1133(5) 1.1036(5) 0.1798(4) 0.0437(14) Uani 1 1 d . . .
C15 C 1.0697(6) 1.1434(5) 0.0942(5) 0.0569(17) Uani 1 1 d . . .
H15A H 1.0808 1.0918 0.0425 0.085 Uiso 1 1 calc R . .
H15B H 1.1157 1.2167 0.1040 0.085 Uiso 1 1 calc R . .
H15C H 0.9841 1.1476 0.0806 0.085 Uiso 1 1 calc R . .
C16 C 1.3125(7) 1.3806(6) 0.4677(6) 0.077(2) Uani 1 1 d . . .
H16A H 1.3236 1.3274 0.4168 0.116 Uiso 1 1 calc R . .
H16B H 1.2442 1.3492 0.4828 0.116 Uiso 1 1 calc R . .
H16C H 1.3855 1.3973 0.5216 0.116 Uiso 1 1 calc R . .
C17 C 0.6654(5) 1.4480(5) 0.2306(4) 0.0393(13) Uani 1 1 d . . .
C18 C 0.6190(5) 1.5405(5) 0.2575(4) 0.0470(14) Uani 1 1 d . . .
H18A H 0.6634 1.6110 0.2649 0.056 Uiso 1 1 calc R . .
C19 C 0.5080(5) 1.5349(5) 0.2745(4) 0.0501(15) Uani 1 1 d . . .
H19A H 0.4775 1.6003 0.2912 0.060 Uiso 1 1 calc R . .
C20 C 0.4464(5) 1.4354(5) 0.2667(4) 0.0467(14) Uani 1 1 d . . .
H20A H 0.3734 1.4315 0.2803 0.056 Uiso 1 1 calc R . .
C21 C 0.4876(5) 1.3364(5) 0.2388(4) 0.0432(14) Uani 1 1 d . . .
C22 C 0.4196(5) 1.2342(5) 0.2318(4) 0.0489(15) Uani 1 1 d . . .
H22A H 0.3475 1.2334 0.2466 0.059 Uiso 1 1 calc R . .
C23 C 0.4541(5) 1.1388(5) 0.2048(4) 0.0514(16) Uani 1 1 d . . .
H23A H 0.4093 1.0711 0.2034 0.062 Uiso 1 1 calc R . .
C24 C 0.5570(5) 1.1396(5) 0.1787(4) 0.0452(14) Uani 1 1 d . . .
H24A H 0.5786 1.0709 0.1569 0.054 Uiso 1 1 calc R . .
C25 C 0.6287(4) 1.2351(4) 0.1829(4) 0.0372(12) Uani 1 1 d . . .
C26 C 0.5978(5) 1.3397(4) 0.2169(4) 0.0364(12) Uani 1 1 d . . .
C27 C 0.8889(5) 1.5997(4) 0.3209(4) 0.0380(12) Uani 1 1 d . . .
C28 C 0.9178(5) 1.5835(5) 0.4087(4) 0.0472(14) Uani 1 1 d . . .
H28A H 0.8929 1.5128 0.4158 0.057 Uiso 1 1 calc R . .
C29 C 0.9816(6) 1.6671(6) 0.4854(5) 0.0587(17) Uani 1 1 d . . .
H29A H 1.0001 1.6549 0.5450 0.070 Uiso 1 1 calc R . .
C30 C 1.0186(6) 1.7702(6) 0.4741(5) 0.0594(18) Uani 1 1 d . . .
H30A H 1.0634 1.8287 0.5264 0.071 Uiso 1 1 calc R . .
C31 C 0.9911(6) 1.7875(5) 0.3885(5) 0.0550(16) Uani 1 1 d . . .
H31A H 1.0174 1.8580 0.3817 0.066 Uiso 1 1 calc R . .
C32 C 0.9254(5) 1.7040(5) 0.3116(5) 0.0470(14) Uani 1 1 d . . .
H32A H 0.9051 1.7175 0.2524 0.056 Uiso 1 1 calc R . .
C33 C 0.7937(5) 1.5279(4) 0.1201(4) 0.0369(12) Uani 1 1 d . . .
C34 C 0.8928(5) 1.5499(5) 0.0917(4) 0.0464(14) Uani 1 1 d . . .
H34A H 0.9702 1.5431 0.1285 0.056 Uiso 1 1 calc R . .
C35 C 0.8807(5) 1.5814(5) 0.0115(4) 0.0455(14) Uani 1 1 d . . .
H35A H 0.9498 1.5976 -0.0055 0.055 Uiso 1 1 calc R . .
C36 C 0.7702(6) 1.5893(5) -0.0437(4) 0.0498(15) Uani 1 1 d . . .
H36A H 0.7616 1.6091 -0.0998 0.060 Uiso 1 1 calc R . .
C37 C 0.6712(6) 1.5680(5) -0.0168(5) 0.0551(17) Uani 1 1 d . . .
H37A H 0.5940 1.5740 -0.0546 0.066 Uiso 1 1 calc R . .
C38 C 0.6828(5) 1.5382(5) 0.0643(4) 0.0467(15) Uani 1 1 d . . .
H38A H 0.6137 1.5246 0.0819 0.056 Uiso 1 1 calc R . .
C39 C 0.6953(5) 1.2334(4) 0.0228(4) 0.0388(12) Uani 1 1 d . . .
C40 C 0.7754(6) 1.2701(5) -0.0185(4) 0.0493(15) Uani 1 1 d . . .
H40A H 0.8588 1.2905 0.0159 0.059 Uiso 1 1 calc R . .
C41 C 0.7356(8) 1.2772(6) -0.1085(5) 0.067(2) Uani 1 1 d . . .
H41A H 0.7912 1.3025 -0.1357 0.081 Uiso 1 1 calc R . .
C42 C 0.6156(9) 1.2476(6) -0.1580(5) 0.074(2) Uani 1 1 d . . .
H42A H 0.5885 1.2519 -0.2200 0.089 Uiso 1 1 calc R . .
C43 C 0.5330(7) 1.2115(6) -0.1198(5) 0.072(2) Uani 1 1 d . . .
H43A H 0.4498 1.1915 -0.1550 0.086 Uiso 1 1 calc R . .
C44 C 0.5734(6) 1.2048(5) -0.0287(5) 0.0533(16) Uani 1 1 d . . .
H44A H 0.5172 1.1806 -0.0017 0.064 Uiso 1 1 calc R . .
C45 C 0.7667(5) 1.0751(4) 0.1249(4) 0.0379(13) Uani 1 1 d . . .
C46 C 0.7148(5) 0.9948(5) 0.0420(4) 0.0452(14) Uani 1 1 d . . .
H46A H 0.6682 1.0143 -0.0109 0.054 Uiso 1 1 calc R . .
C47 C 0.7306(6) 0.8873(5) 0.0361(5) 0.0485(15) Uani 1 1 d . . .
H47A H 0.6945 0.8331 -0.0209 0.058 Uiso 1 1 calc R . .
C48 C 0.7983(6) 0.8570(5) 0.1122(5) 0.0523(16) Uani 1 1 d . . .
H48A H 0.8095 0.7826 0.1072 0.063 Uiso 1 1 calc R . .
C49 C 0.8496(6) 0.9354(5) 0.1951(5) 0.0527(16) Uani 1 1 d . . .
H49A H 0.8946 0.9148 0.2479 0.063 Uiso 1 1 calc R . .
C50 C 0.8353(5) 1.0446(5) 0.2015(4) 0.0435(13) Uani 1 1 d . . .
H50A H 0.8725 1.0987 0.2583 0.052 Uiso 1 1 calc R . .
C1B C 0.5546(7) 2.0072(6) 0.3854(5) 0.070(2) Uani 1 1 d . . .
H1BA H 0.5028 2.0595 0.3771 0.083 Uiso 1 1 calc R . .
C2B C 0.5179(7) 1.9123(6) 0.4053(5) 0.0617(18) Uani 1 1 d . . .
H2BA H 0.4406 1.8992 0.4114 0.074 Uiso 1 1 calc R . .
C3B C 0.5913(7) 1.8356(5) 0.4164(5) 0.0625(18) Uani 1 1 d . . .
H3BA H 0.5642 1.7696 0.4300 0.075 Uiso 1 1 calc R . .
C4B C 0.7026(7) 1.8527(6) 0.4084(5) 0.0648(19) Uani 1 1 d . . .
H4BA H 0.7533 1.7994 0.4163 0.078 Uiso 1 1 calc R . .
C5B C 0.7408(7) 1.9491(7) 0.3884(6) 0.077(2) Uani 1 1 d . . .
H5BA H 0.8181 1.9618 0.3822 0.092 Uiso 1 1 calc R . .
C6B C 0.6672(8) 2.0270(7) 0.3774(6) 0.082(2) Uani 1 1 d . . .
H6BA H 0.6939 2.0934 0.3644 0.098 Uiso 1 1 calc R . .

loop_
_atom_site_aniso_label
_atom_site_aniso_U_11
_atom_site_aniso_U_22
_atom_site_aniso_U_33
_atom_site_aniso_U_23
_atom_site_aniso_U_13
_atom_site_aniso_U_12
Pt1 0.02980(11) 0.03192(12) 0.04236(14) 0.00863(9) 0.01010(9) 0.00842(8)
P1 0.0317(7) 0.0324(7) 0.0405(8) 0.0086(6) 0.0083(6) 0.0081(6)
P2 0.0301(7) 0.0318(7) 0.0403(8) 0.0074(6) 0.0102(6) 0.0072(6)
C1 0.037(3) 0.037(3) 0.048(4) 0.006(3) 0.015(3) 0.009(2)
C2 0.038(3) 0.041(3) 0.042(3) 0.010(3) 0.014(3) 0.013(2)
C3 0.038(3) 0.037(3) 0.051(4) 0.001(3) 0.014(3) 0.006(2)
C4 0.060(4) 0.039(3) 0.093(6) 0.011(4) 0.029(4) 0.000(3)
C5 0.054(4) 0.040(4) 0.132(8) 0.009(4) 0.032(5) 0.002(3)
C6 0.061(5) 0.052(5) 0.124(8) 0.005(5) 0.024(5) 0.002(4)
C7 0.053(4) 0.081(5) 0.071(5) 0.014(4) -0.001(4) -0.002(4)
C8 0.060(4) 0.055(4) 0.064(5) 0.002(4) 0.008(4) 0.012(3)
C9 0.030(3) 0.032(3) 0.049(4) 0.006(3) 0.012(3) 0.004(2)
C10 0.044(3) 0.040(3) 0.052(4) 0.012(3) 0.008(3) 0.015(3)
C11 0.054(4) 0.050(4) 0.063(5) 0.018(4) 0.005(3) 0.008(3)
C12 0.055(4) 0.038(3) 0.118(7) 0.029(4) 0.040(4) 0.022(3)
C13 0.044(3) 0.039(3) 0.068(5) 0.002(3) 0.023(3) 0.007(3)
C14 0.035(3) 0.037(3) 0.058(4) 0.004(3) 0.020(3) 0.003(2)
C15 0.065(4) 0.046(4) 0.058(4) 0.007(3) 0.024(4) 0.007(3)
C16 0.069(5) 0.075(5) 0.071(6) 0.020(4) -0.001(4) 0.002(4)
C17 0.032(3) 0.045(3) 0.038(3) 0.009(3) 0.008(2) 0.014(2)
C18 0.041(3) 0.044(3) 0.055(4) 0.011(3) 0.013(3) 0.014(3)
C19 0.040(3) 0.055(4) 0.053(4) 0.007(3) 0.011(3) 0.027(3)
C20 0.034(3) 0.062(4) 0.044(4) 0.009(3) 0.013(3) 0.018(3)
C21 0.033(3) 0.056(4) 0.039(3) 0.010(3) 0.011(3) 0.011(3)
C22 0.032(3) 0.066(4) 0.050(4) 0.016(3) 0.016(3) 0.006(3)
C23 0.039(3) 0.055(4) 0.055(4) 0.011(3) 0.014(3) -0.004(3)
C24 0.040(3) 0.039(3) 0.055(4) 0.010(3) 0.014(3) 0.007(3)
C25 0.027(2) 0.041(3) 0.038(3) 0.006(3) 0.005(2) 0.006(2)
C26 0.031(3) 0.041(3) 0.036(3) 0.010(3) 0.008(2) 0.011(2)
C27 0.031(3) 0.031(3) 0.048(4) 0.007(3) 0.007(3) 0.011(2)
C28 0.053(4) 0.040(3) 0.049(4) 0.015(3) 0.015(3) 0.012(3)
C29 0.064(4) 0.057(4) 0.049(4) 0.008(3) 0.012(3) 0.016(3)
C30 0.048(4) 0.053(4) 0.056(5) -0.007(3) 0.003(3) 0.009(3)
C31 0.051(4) 0.041(3) 0.061(5) 0.006(3) 0.008(3) 0.006(3)
C32 0.047(3) 0.037(3) 0.055(4) 0.010(3) 0.014(3) 0.011(3)
C33 0.041(3) 0.024(2) 0.043(3) 0.007(2) 0.011(3) 0.008(2)
C34 0.039(3) 0.045(3) 0.055(4) 0.011(3) 0.014(3) 0.013(3)
C35 0.045(3) 0.044(3) 0.050(4) 0.017(3) 0.014(3) 0.010(3)
C36 0.061(4) 0.040(3) 0.046(4) 0.013(3) 0.017(3) -0.001(3)
C37 0.045(3) 0.056(4) 0.056(4) 0.025(3) 0.002(3) -0.005(3)
C38 0.034(3) 0.052(3) 0.052(4) 0.023(3) 0.006(3) 0.001(3)
C39 0.047(3) 0.028(3) 0.039(3) 0.005(2) 0.014(3) 0.008(2)
C40 0.064(4) 0.035(3) 0.049(4) 0.007(3) 0.023(3) 0.009(3)
C41 0.102(6) 0.051(4) 0.051(5) 0.013(4) 0.029(5) 0.015(4)
C42 0.122(7) 0.052(4) 0.046(5) 0.012(4) 0.019(5) 0.035(5)
C43 0.068(5) 0.068(5) 0.059(5) 0.012(4) -0.006(4) 0.019(4)
C44 0.051(4) 0.051(4) 0.050(4) 0.011(3) 0.005(3) 0.013(3)
C45 0.035(3) 0.033(3) 0.049(4) 0.012(3) 0.016(3) 0.008(2)
C46 0.048(3) 0.040(3) 0.048(4) 0.012(3) 0.015(3) 0.010(3)
C47 0.056(4) 0.039(3) 0.050(4) 0.006(3) 0.020(3) 0.012(3)
C48 0.064(4) 0.033(3) 0.062(4) 0.011(3) 0.022(4) 0.014(3)
C49 0.055(4) 0.040(3) 0.065(5) 0.020(3) 0.015(3) 0.012(3)
C50 0.043(3) 0.041(3) 0.046(4) 0.011(3) 0.013(3) 0.012(3)
C1B 0.081(5) 0.066(5) 0.065(5) 0.022(4) 0.020(4) 0.029(4)
C2B 0.061(4) 0.058(4) 0.059(5) 0.003(4) 0.020(4) 0.004(3)
C3B 0.072(5) 0.043(4) 0.063(5) 0.008(3) 0.015(4) 0.001(3)
C4B 0.071(5) 0.065(4) 0.053(5) 0.010(4) 0.014(4) 0.019(4)
C5B 0.074(5) 0.097(6) 0.082(6) 0.040(5) 0.044(5) 0.029(5)
C6B 0.086(6) 0.081(6) 0.100(7) 0.047(5) 0.045(5) 0.019(5)

loop_
_atom_type_symbol
_atom_type_description
_atom_type_scat_dispersion_real
_atom_type_scat_dispersion_imag
_atom_type_scat_source
C C 0.0033 0.0016 'International Tables Vol C Tables 4.2.6.8 and 6.1.1.4'
H H 0.0000 0.0000 'International Tables Vol C Tables 4.2.6.8 and 6.1.1.4'
P P 0.1023 0.0942 'International Tables Vol C Tables 4.2.6.8 and 6.1.1.4'
Pt Pt -1.7033 8.3905 'International Tables Vol C Tables 4.2.6.8 and 6.1.1.4'

loop_
_geom_angle_atom_site_label_1
_geom_angle_atom_site_label_2
_geom_angle_atom_site_label_3
_geom_angle
_geom_angle_site_symmetry_1
_geom_angle_site_symmetry_3
_geom_angle_publ_flag
C1 Pt1 C2 36.6(2) . . ?
C1 Pt1 P2 117.72(16) . . ?
C2 Pt1 P2 154.35(16) . . ?
C1 Pt1 P1 154.01(16) . . ?
C2 Pt1 P1 117.51(16) . . ?
P2 Pt1 P1 88.10(5) . . ?
C33 P1 C27 105.5(2) . . ?
C33 P1 C17 104.0(3) . . ?
C27 P1 C17 102.1(2) . . ?
C33 P1 Pt1 114.62(18) . . ?
C27 P1 Pt1 112.24(17) . . ?
C17 P1 Pt1 116.95(18) . . ?
C39 P2 C45 103.5(3) . . ?
C39 P2 C25 102.9(3) . . ?
C45 P2 C25 104.2(2) . . ?
C39 P2 Pt1 115.22(18) . . ?
C45 P2 Pt1 115.42(18) . . ?
C25 P2 Pt1 114.00(18) . . ?
C2 C1 C9 149.2(6) . . ?
C2 C1 Pt1 71.9(4) . . ?
C9 C1 Pt1 139.0(4) . . ?
C1 C2 C3 149.1(6) . . ?
C1 C2 Pt1 71.5(4) . . ?
C3 C2 Pt1 139.3(4) . . ?
C8 C3 C4 116.4(6) . . ?
C8 C3 C2 124.8(6) . . ?
C4 C3 C2 118.8(6) . . ?
C5 C4 C3 122.7(8) . . ?
C5 C4 H4A 118.7 . . ?
C3 C4 H4A 118.7 . . ?
C6 C5 C4 119.6(8) . . ?
C6 C5 H5A 120.2 . . ?
C4 C5 H5A 120.2 . . ?
C5 C6 C7 121.5(8) . . ?
C5 C6 H6A 119.3 . . ?
C7 C6 H6A 119.3 . . ?
C6 C7 C8 120.6(8) . . ?
C6 C7 H7A 119.7 . . ?
C8 C7 H7A 119.7 . . ?
C3 C8 C7 118.9(7) . . ?
C3 C8 C16 120.7(6) . . ?
C7 C8 C16 120.3(7) . . ?
C10 C9 C14 117.6(5) . . ?
C10 C9 C1 121.4(5) . . ?
C14 C9 C1 121.0(5) . . ?
C11 C10 C9 122.1(6) . . ?
C11 C10 H10A 119.0 . . ?
C9 C10 H10A 119.0 . . ?
C12 C11 C10 119.6(7) . . ?
C12 C11 H11A 120.2 . . ?
C10 C11 H11A 120.2 . . ?
C11 C12 C13 119.8(6) . . ?
C11 C12 H12A 120.1 . . ?
C13 C12 H12A 120.1 . . ?
C14 C13 C12 121.3(6) . . ?
C14 C13 H13A 119.3 . . ?
C12 C13 H13A 119.3 . . ?
C13 C14 C9 119.6(6) . . ?
C13 C14 C15 120.2(6) . . ?
C9 C14 C15 120.2(5) . . ?
C14 C15 H15A 109.5 . . ?
C14 C15 H15B 109.5 . . ?
H15A C15 H15B 109.5 . . ?
C14 C15 H15C 109.5 . . ?
H15A C15 H15C 109.5 . . ?
H15B C15 H15C 109.5 . . ?
C8 C16 H16A 109.5 . . ?
C8 C16 H16B 109.5 . . ?
H16A C16 H16B 109.5 . . ?
C8 C16 H16C 109.5 . . ?
H16A C16 H16C 109.5 . . ?
H16B C16 H16C 109.5 . . ?
C18 C17 C26 119.5(5) . . ?
C18 C17 P1 114.4(4) . . ?
C26 C17 P1 125.9(4) . . ?
C17 C18 C19 122.8(5) . . ?
C17 C18 H18A 118.6 . . ?
C19 C18 H18A 118.6 . . ?
C20 C19 C18 118.9(5) . . ?
C20 C19 H19A 120.6 . . ?
C18 C19 H19A 120.6 . . ?
C19 C20 C21 121.7(5) . . ?
C19 C20 H20A 119.1 . . ?
C21 C20 H20A 119.1 . . ?
C22 C21 C20 119.5(5) . . ?
C22 C21 C26 120.1(5) . . ?
C20 C21 C26 120.4(5) . . ?
C23 C22 C21 121.6(5) . . ?
C23 C22 H22A 119.2 . . ?
C21 C22 H22A 119.2 . . ?
C22 C23 C24 119.2(5) . . ?
C22 C23 H23A 120.4 . . ?
C24 C23 H23A 120.4 . . ?
C25 C24 C23 123.2(6) . . ?
C25 C24 H24A 118.4 . . ?
C23 C24 H24A 118.4 . . ?
C24 C25 C26 118.9(5) . . ?
C24 C25 P2 117.5(4) . . ?
C26 C25 P2 123.6(4) . . ?
C25 C26 C21 116.8(5) . . ?
C25 C26 C17 126.6(5) . . ?
C21 C26 C17 116.6(5) . . ?
C28 C27 C32 118.6(5) . . ?
C28 C27 P1 117.2(4) . . ?
C32 C27 P1 124.0(5) . . ?
C29 C28 C27 121.7(6) . . ?
C29 C28 H28A 119.2 . . ?
C27 C28 H28A 119.2 . . ?
C28 C29 C30 118.7(7) . . ?
C28 C29 H29A 120.7 . . ?
C30 C29 H29A 120.7 . . ?
C31 C30 C29 120.5(6) . . ?
C31 C30 H30A 119.8 . . ?
C29 C30 H30A 119.8 . . ?
C30 C31 C32 120.8(6) . . ?
C30 C31 H31A 119.6 . . ?
C32 C31 H31A 119.6 . . ?
C31 C32 C27 119.9(6) . . ?
C31 C32 H32A 120.1 . . ?
C27 C32 H32A 120.1 . . ?
C38 C33 C34 117.4(5) . . ?
C38 C33 P1 124.5(4) . . ?
C34 C33 P1 117.9(4) . . ?
C35 C34 C33 121.4(6) . . ?
C35 C34 H34A 119.3 . . ?
C33 C34 H34A 119.3 . . ?
C36 C35 C34 120.5(5) . . ?
C36 C35 H35A 119.8 . . ?
C34 C35 H35A 119.7 . . ?
C35 C36 C37 119.0(6) . . ?
C35 C36 H36A 120.5 . . ?
C37 C36 H36A 120.5 . . ?
C36 C37 C38 120.9(6) . . ?
C36 C37 H37A 119.5 . . ?
C38 C37 H37A 119.5 . . ?
C33 C38 C37 120.8(5) . . ?
C33 C38 H38A 119.6 . . ?
C37 C38 H38A 119.6 . . ?
C44 C39 C40 118.3(6) . . ?
C44 C39 P2 123.2(5) . . ?
C40 C39 P2 118.4(5) . . ?
C41 C40 C39 121.2(7) . . ?
C41 C40 H40A 119.4 . . ?
C39 C40 H40A 119.4 . . ?
C42 C41 C40 119.3(7) . . ?
C42 C41 H41A 120.3 . . ?
C40 C41 H41A 120.3 . . ?
C41 C42 C43 121.4(7) . . ?
C41 C42 H42A 119.3 . . ?
C43 C42 H42A 119.3 . . ?
C42 C43 C44 119.1(7) . . ?
C42 C43 H43A 120.5 . . ?
C44 C43 H43A 120.5 . . ?
C39 C44 C43 120.6(7) . . ?
C39 C44 H44A 119.7 . . ?
C43 C44 H44A 119.7 . . ?
C46 C45 C50 118.8(5) . . ?
C46 C45 P2 124.3(4) . . ?
C50 C45 P2 116.9(4) . . ?
C47 C46 C45 120.4(6) . . ?
C47 C46 H46A 119.8 . . ?
C45 C46 H46A 119.8 . . ?
C46 C47 C48 120.9(6) . . ?
C46 C47 H47A 119.6 . . ?
C48 C47 H47A 119.6 . . ?
C49 C48 C47 119.5(6) . . ?
C49 C48 H48A 120.2 . . ?
C47 C48 H48A 120.2 . . ?
C48 C49 C50 120.0(6) . . ?
C48 C49 H49A 120.0 . . ?
C50 C49 H49A 120.0 . . ?
C49 C50 C45 120.5(6) . . ?
C49 C50 H50A 119.8 . . ?
C45 C50 H50A 119.8 . . ?
C2B C1B C6B 119.9(7) . . ?
C2B C1B H1BA 120.1 . . ?
C6B C1B H1BA 120.1 . . ?
C1B C2B C3B 120.6(7) . . ?
C1B C2B H2BA 119.7 . . ?
C3B C2B H2BA 119.7 . . ?
C4B C3B C2B 120.7(7) . . ?
C4B C3B H3BA 119.6 . . ?
C2B C3B H3BA 119.6 . . ?
C3B C4B C5B 119.0(7) . . ?
C3B C4B H4BA 120.5 . . ?
C5B C4B H4BA 120.5 . . ?
C6B C5B C4B 120.5(7) . . ?
C6B C5B H5BA 119.8 . . ?
C4B C5B H5BA 119.8 . . ?
C1B C6B C5B 119.3(7) . . ?
C1B C6B H6BA 120.4 . . ?
C5B C6B H6BA 120.4 . . ?

loop_
_geom_bond_atom_site_label_1
_geom_bond_atom_site_label_2
_geom_bond_distance
_geom_bond_site_symmetry_2
_geom_bond_publ_flag
Pt1 C1 2.047(6) . ?
Pt1 C2 2.052(6) . ?
Pt1 P2 2.2507(14) . ?
Pt1 P1 2.2541(14) . ?
P1 C33 1.832(6) . ?
P1 C27 1.841(6) . ?
P1 C17 1.845(5) . ?
P2 C39 1.822(6) . ?
P2 C45 1.828(5) . ?
P2 C25 1.834(5) . ?
C1 C2 1.288(8) . ?
C1 C9 1.465(7) . ?
C2 C3 1.447(8) . ?
C3 C8 1.396(9) . ?
C3 C4 1.412(9) . ?
C4 C5 1.370(9) . ?
C4 H4A 0.9500 . ?
C5 C6 1.323(12) . ?
C5 H5A 0.9500 . ?
C6 C7 1.363(11) . ?
C6 H6A 0.9500 . ?
C7 C8 1.417(10) . ?
C7 H7A 0.9500 . ?
C8 C16 1.471(10) . ?
C9 C10 1.394(8) . ?
C9 C14 1.417(8) . ?
C10 C11 1.371(9) . ?
C10 H10A 0.9500 . ?
C11 C12 1.370(10) . ?
C11 H11A 0.9500 . ?
C12 C13 1.388(10) . ?
C12 H12A 0.9500 . ?
C13 C14 1.366(8) . ?
C13 H13A 0.9500 . ?
C14 C15 1.507(9) . ?
C15 H15A 0.9800 . ?
C15 H15B 0.9800 . ?
C15 H15C 0.9800 . ?
C16 H16A 0.9800 . ?
C16 H16B 0.9800 . ?
C16 H16C 0.9800 . ?
C17 C18 1.379(8) . ?
C17 C26 1.448(7) . ?
C18 C19 1.416(8) . ?
C18 H18A 0.9500 . ?
C19 C20 1.347(8) . ?
C19 H19A 0.9500 . ?
C20 C21 1.417(8) . ?
C20 H20A 0.9500 . ?
C21 C22 1.412(8) . ?
C21 C26 1.445(7) . ?
C22 C23 1.334(9) . ?
C22 H22A 0.9500 . ?
C23 C24 1.398(8) . ?
C23 H23A 0.9500 . ?
C24 C25 1.378(7) . ?
C24 H24A 0.9500 . ?
C25 C26 1.439(7) . ?
C27 C28 1.389(8) . ?
C27 C32 1.395(7) . ?
C28 C29 1.373(9) . ?
C28 H28A 0.9500 . ?
C29 C30 1.395(9) . ?
C29 H29A 0.9500 . ?
C30 C31 1.364(10) . ?
C30 H30A 0.9500 . ?
C31 C32 1.379(9) . ?
C31 H31A 0.9500 . ?
C32 H32A 0.9500 . ?
C33 C38 1.381(8) . ?
C33 C34 1.399(8) . ?
C34 C35 1.379(8) . ?
C34 H34A 0.9500 . ?
C35 C36 1.365(8) . ?
C35 H35A 0.9500 . ?
C36 C37 1.382(9) . ?
C36 H36A 0.9500 . ?
C37 C38 1.384(9) . ?
C37 H37A 0.9500 . ?
C38 H38A 0.9500 . ?
C39 C44 1.392(8) . ?
C39 C40 1.396(8) . ?
C40 C41 1.383(10) . ?
C40 H40A 0.9500 . ?
C41 C42 1.367(11) . ?
C41 H41A 0.9500 . ?
C42 C43 1.380(11) . ?
C42 H42A 0.9500 . ?
C43 C44 1.398(10) . ?
C43 H43A 0.9500 . ?
C44 H44A 0.9500 . ?
C45 C46 1.391(8) . ?
C45 C50 1.395(8) . ?
C46 C47 1.374(8) . ?
C46 H46A 0.9500 . ?
C47 C48 1.384(9) . ?
C47 H47A 0.9500 . ?
C48 C49 1.379(9) . ?
C48 H48A 0.9500 . ?
C49 C50 1.391(8) . ?
C49 H49A 0.9500 . ?
C50 H50A 0.9500 . ?
C1B C2B 1.362(10) . ?
C1B C6B 1.379(11) . ?
C1B H1BA 0.9500 . ?
C2B C3B 1.370(10) . ?
C2B H2BA 0.9500 . ?
C3B C4B 1.361(9) . ?
C3B H3BA 0.9500 . ?
C4B C5B 1.386(10) . ?
C4B H4BA 0.9500 . ?
C5B C6B 1.383(11) . ?
C5B H5BA 0.9500 . ?
C6B H6BA 0.9500 . ?
